data_2206140
loop_
_publ_author_name
'Ng, Seik Weng'

_publ_section_title
;
 5-Chloro-2-nitroaniline
;
_journal_issue 7
_journal_name_full 'Acta Crystallographica Section E'
_journal_page_first o2299
_journal_page_last o2300
_journal_paper_doi 10.1107/S1600536805019707
_journal_volume 61
_journal_year 2005
_chemical_formula_iupac 'C6 H5 Cl N2 O2'
_chemical_formula_moiety 'C6 H5 Cl N2 O2'
_chemical_formula_sum 'C6 H5 Cl N2 O2'
_chemical_formula_weight 172.57
_chemical_name_systematic
;
5-Chloro-2-nitroaniline
;
_space_group_IT_number 2
_symmetry_cell_setting triclinic
_symmetry_space_group_name_Hall '-P 1'
_symmetry_space_group_name_H-M 'P -1'
_atom_sites_solution_hydrogens difmap
_atom_sites_solution_primary direct
_atom_sites_solution_secondary difmap
_audit_creation_method SHELXL-97
_cell_angle_alpha 83.87(3)
_cell_angle_beta 81.98(3)
_cell_angle_gamma 62.24(3)
_cell_formula_units_Z 2
_cell_length_a 7.073(3)
_cell_length_b 7.423(3)
_cell_length_c 7.711(3)
_cell_measurement_reflns_used 3038
_cell_measurement_temperature 295(2)
_cell_measurement_theta_max 27.5
_cell_measurement_theta_min 3.1
_cell_volume 354.3(3)
_computing_cell_refinement RAPID-AUTO
_computing_data_collection 'RAPID-AUTO (Rigaku, 1998)'
_computing_data_reduction 'CrystalStructure (Rigaku/MSC, 2002)'
_computing_molecular_graphics 'ORTEPII (Johnson, 1976)'
_computing_publication_material SHELXL97
_computing_structure_refinement 'SHELXL97 (Sheldrick, 1997)'
_computing_structure_solution 'SHELXS97 (Sheldrick, 1997)'
_diffrn_ambient_temperature 295(2)
_diffrn_measured_fraction_theta_full 0.99
_diffrn_measured_fraction_theta_max 0.99
_diffrn_measurement_device_type 'Rigaki RAXIS-RAPID IP'
_diffrn_measurement_method \w
_diffrn_radiation_monochromator graphite
_diffrn_radiation_source 'fine-focus sealed tube'
_diffrn_radiation_type MoK\a
_diffrn_radiation_wavelength 0.71073
_diffrn_reflns_av_R_equivalents 0.023
_diffrn_reflns_av_sigmaI/netI 0.034
_diffrn_reflns_limit_h_max 9
_diffrn_reflns_limit_h_min -9
_diffrn_reflns_limit_k_max 9
_diffrn_reflns_limit_k_min -7
_diffrn_reflns_limit_l_max 9
_diffrn_reflns_limit_l_min -9
_diffrn_reflns_number 3525
_diffrn_reflns_theta_full 27.5
_diffrn_reflns_theta_max 27.5
_diffrn_reflns_theta_min 3.1
_diffrn_standards_decay_% 0
_diffrn_standards_interval_count 0
_diffrn_standards_interval_time 0
_diffrn_standards_number 0
_exptl_absorpt_coefficient_mu 0.482
_exptl_absorpt_correction_T_max 0.955
_exptl_absorpt_correction_T_min 0.505
_exptl_absorpt_correction_type multi-scan
_exptl_absorpt_process_details '(ABSCOR; Higashi, 1995)'
_exptl_crystal_colour yellow
_exptl_crystal_density_diffrn 1.617
_exptl_crystal_density_method 'not measured'
_exptl_crystal_description Plate
_exptl_crystal_F_000 176
_exptl_crystal_size_max 0.32
_exptl_crystal_size_mid 0.21
_exptl_crystal_size_min 0.01
_refine_diff_density_max 0.38
_refine_diff_density_min -0.21
_refine_ls_extinction_method none
_refine_ls_goodness_of_fit_ref 1.07
_refine_ls_hydrogen_treatment refall
_refine_ls_matrix_type full
_refine_ls_number_parameters 120
_refine_ls_number_reflns 1608
_refine_ls_number_restraints 5
_refine_ls_restrained_S_all 1.07
_refine_ls_R_factor_all 0.048
_refine_ls_R_factor_gt 0.041
_refine_ls_shift/su_max 0.001
_refine_ls_shift/su_mean 0.000
_refine_ls_structure_factor_coef Fsqd
_refine_ls_weighting_details 'calc w = 1/[\s^2^(Fo^2^)+(0.0843P)^2^] where P = (Fo^2^+2Fc^2^)/3'
_refine_ls_weighting_scheme calc
_refine_ls_wR_factor_gt 0.118
_refine_ls_wR_factor_ref 0.122
_reflns_number_gt 1299
_reflns_number_total 1608
_reflns_threshold_expression I>2\s(I)
_cod_data_source_file bt6685.cif
_cod_data_source_block I
_cod_depositor_comments
;
The following automatic conversions were performed:
'_symmetry_cell_setting' value 'Triclinic' changed to 'triclinic'
according to '/home/saulius/struct/CIF-dictionaries/cif_core.dic'
dictionary named 'cif_core.dic' version 2.4.1 from
2010-06-29.

'_exptl_absorpt_correction_type' value 'Multi-scan' changed
to 'multi-scan' according to
'/home/saulius/struct/CIF-dictionaries/cif_core.dic' dictionary named
'cif_core.dic' version 2.4.1 from 2010-06-29.

Automatic conversion script
Id: cif_fix_enum 1527 2010-12-29 10:47:43Z saulius 

The following automatic conversions were performed:

'_symmetry_cell_setting' value 'Triclinic' changed to 'triclinic'
according to /home/saulius/struct/CIF-dictionaries/cif_core.dic
dictionary named 'cif_core.dic' version 2.4.1 from
2010-06-29.

'_exptl_absorpt_correction_type' value 'Multi-scan'
changed to 'multi-scan' according to
/home/saulius/struct/CIF-dictionaries/cif_core.dic dictionary named
'cif_core.dic' version 2.4.1 from 2010-06-29.

Automatic conversion script
Id: cif_fix_values 1715 2011-07-08 13:25:40Z adriana 
;
_cod_original_cell_volume 354.4(3)
_cod_database_code 2206140
_cod_database_fobs_code 2206140

loop_
_symmetry_equiv_pos_as_xyz
'x, y, z'
'-x, -y, -z'

loop_
_atom_site_label
_atom_site_fract_x
_atom_site_fract_y
_atom_site_fract_z
_atom_site_U_iso_or_equiv
_atom_site_adp_type
_atom_site_calc_flag
_atom_site_refinement_flags
_atom_site_occupancy
_atom_site_type_symbol
Cl1 0.80361(7) 0.31629(7) 0.13860(5) 0.0635(2) Uani d . 1 Cl
O1 0.3118(2) 0.1475(2) 0.8889(2) 0.0615(4) Uani d . 1 O
O2 0.0645(2) 0.2492(2) 0.7162(2) 0.0667(4) Uani d . 1 O
N1 0.6846(2) 0.1401(3) 0.7783(2) 0.0540(4) Uani d D 1 N
N2 0.2476(2) 0.2088(2) 0.7433(2) 0.0441(3) Uani d . 1 N
C1 0.5971(2) 0.1984(2) 0.6259(2) 0.0364(3) Uani d . 1 C
C2 0.7202(2) 0.2283(2) 0.4758(2) 0.0404(3) Uani d D 1 C
C3 0.6407(2) 0.2864(2) 0.3167(2) 0.0412(3) Uani d . 1 C
C4 0.4340(3) 0.3203(3) 0.2930(2) 0.0468(4) Uani d D 1 C
C5 0.3114(2) 0.2935(2) 0.4360(2) 0.0425(4) Uani d D 1 C
C6 0.3882(2) 0.2334(2) 0.6008(2) 0.0362(3) Uani d . 1 C
H11 0.622(3) 0.111(3) 0.869(2) 0.067(6) Uiso d D 1 H
H12 0.810(2) 0.127(3) 0.785(3) 0.077(7) Uiso d D 1 H
H2 0.861(2) 0.204(3) 0.493(2) 0.054(5) Uiso d D 1 H
H4 0.379(3) 0.364(3) 0.182(2) 0.064(5) Uiso d D 1 H
H5 0.170(2) 0.317(3) 0.427(3) 0.057(5) Uiso d D 1 H

loop_
_atom_site_aniso_label
_atom_site_aniso_U_11
_atom_site_aniso_U_22
_atom_site_aniso_U_33
_atom_site_aniso_U_12
_atom_site_aniso_U_13
_atom_site_aniso_U_23
Cl1 0.0644(3) 0.0810(4) 0.0433(3) -0.0359(3) 0.0065(2) 0.0008(2)
O1 0.0550(7) 0.0859(9) 0.0463(7) -0.0379(7) -0.0092(5) 0.0182(6)
O2 0.0370(6) 0.0950(10) 0.0745(9) -0.0370(6) -0.0093(6) 0.0079(7)
N1 0.0463(7) 0.0820(10) 0.0436(8) -0.0376(7) -0.0187(6) 0.0151(7)
N2 0.0380(6) 0.0471(7) 0.0499(7) -0.0222(5) -0.0062(5) 0.0027(5)
C1 0.0335(6) 0.0382(7) 0.0396(7) -0.0171(6) -0.0102(5) 0.0010(5)
C2 0.0330(7) 0.0459(8) 0.0441(8) -0.0190(6) -0.0069(6) -0.0003(6)
C3 0.0429(7) 0.0415(7) 0.0375(7) -0.0186(6) -0.0008(6) -0.0021(6)
C4 0.0496(8) 0.0507(8) 0.0392(8) -0.0203(7) -0.0161(6) 0.0037(6)
C5 0.0355(7) 0.0450(8) 0.0482(8) -0.0171(6) -0.0155(6) 0.0013(6)
C6 0.0319(7) 0.0371(7) 0.0419(8) -0.0171(6) -0.0080(5) 0.0005(6)

loop_
_atom_type_symbol
_atom_type_description
_atom_type_scat_dispersion_real
_atom_type_scat_dispersion_imag
_atom_type_scat_source
C C 0.0033 0.0016 'International Tables Vol C Tables 4.2.6.8 and 6.1.1.4'
H H 0.0000 0.0000 'International Tables Vol C Tables 4.2.6.8 and 6.1.1.4'
N N 0.0061 0.0033 'International Tables Vol C Tables 4.2.6.8 and 6.1.1.4'
O O 0.0106 0.0060 'International Tables Vol C Tables 4.2.6.8 and 6.1.1.4'
Cl Cl 0.1484 0.1585 'International Tables Vol C Tables 4.2.6.8 and 6.1.1.4'

loop_
_geom_angle_atom_site_label_1
_geom_angle_atom_site_label_2
_geom_angle_atom_site_label_3
_geom_angle
_geom_angle_publ_flag
O2 N2 O1 121.50(10) no
O2 N2 C6 118.70(10) no
O1 N2 C6 119.80(10) no
N1 C1 C2 118.60(10) no
N1 C1 C6 125.50(10) no
C2 C1 C6 116.00(10) no
C3 C2 C1 121.40(10) no
C2 C3 C4 122.30(10) no
C2 C3 Cl1 118.50(10) no
C4 C3 Cl1 119.30(10) no
C5 C4 C3 117.50(10) no
C4 C5 C6 121.60(10) no
C5 C6 C1 121.20(10) no
C5 C6 N2 117.60(10) no
C1 C6 N2 121.20(10) no
C1 N1 H11 122(2) no
C1 N1 H12 121(2) no
H11 N1 H12 117(2) no
C3 C2 H2 123.0(10) no
C1 C2 H2 116.0(10) no
C3 C4 H4 122.0(10) no
C5 C4 H4 121.0(10) no
C4 C5 H5 121.0(10) no
C6 C5 H5 118.0(10) no

loop_
_geom_bond_atom_site_label_1
_geom_bond_atom_site_label_2
_geom_bond_distance
_geom_bond_publ_flag
Cl1 C3 1.730(2) no
O1 N2 1.231(2) no
O2 N2 1.229(2) no
N1 C1 1.340(2) no
N2 C6 1.432(2) no
C1 C2 1.411(2) no
C1 C6 1.414(2) no
C2 C3 1.364(2) no
C3 C4 1.399(2) no
C4 C5 1.362(2) no
C5 C6 1.398(2) no
N1 H11 0.840(10) no
N1 H12 0.850(10) no
C2 H2 0.950(10) no
C4 H4 0.950(10) no
C5 H5 0.940(10) no

loop_
_geom_hbond_atom_site_label_D
_geom_hbond_atom_site_label_H
_geom_hbond_atom_site_label_A
_geom_hbond_site_symmetry_A
_geom_hbond_distance_DH
_geom_hbond_distance_HA
_geom_hbond_distance_DA
_geom_hbond_angle_DHA
_geom_hbond_publ_flag
N1 H11 O1 . 0.840(10) 2.07(2) 2.633(2) 124(2) yes
N1 H11 O1 2_657 0.840(10) 2.45(2) 3.152(2) 141(2) yes
N1 H12 O2 1_655 0.850(10) 2.350(10) 3.113(2) 150(2) yes

loop_
_geom_torsion_atom_site_label_1
_geom_torsion_atom_site_label_2
_geom_torsion_atom_site_label_3
_geom_torsion_atom_site_label_4
_geom_torsion
_geom_torsion_publ_flag
N1 C1 C2 C3 179.60(10) no
C6 C1 C2 C3 -0.3(2) no
C1 C2 C3 C4 0.2(2) no
C1 C2 C3 Cl1 -179.10(10) no
C2 C3 C4 C5 0.1(2) no
Cl1 C3 C4 C5 179.40(10) no
C3 C4 C5 C6 -0.3(2) no
C4 C5 C6 C1 0.2(2) no
C4 C5 C6 N2 -179.90(10) no
N1 C1 C6 C5 -179.8(2) no
C2 C1 C6 C5 0.1(2) no
N1 C1 C6 N2 0.3(2) no
C2 C1 C6 N2 -179.80(10) no
O2 N2 C6 C5 -2.9(2) no
O1 N2 C6 C5 176.80(10) no
O2 N2 C6 C1 177.00(10) no
O1 N2 C6 C1 -3.3(2) no

loop_
_cod_related_entry_id
_cod_related_entry_database
_cod_related_entry_code
1 ChemSpider 66825
